data_7720998
loop_
_publ_author_name
'Bera, Jitendra K.'
'Yadav, Sudhir'
'Chourasia, Vishal'
'Ranjan, Prabodh'
'De, Subhabrata'
'Saptal, Vitthal Bhimrao'

_publ_section_title
;
 Cooperative Ruthenium Catalyst for Deaminative Coupling of Primary Amines
 to Symmetrical Secondary Amines
;
_journal_name_full 'Dalton Transactions'
_journal_paper_doi 10.1039/D6DT00770H
_journal_year 2026
_chemical_formula_moiety 'C52 H43 N4 O P2 Ru, C4 H10 O'
_chemical_formula_sum 'C56 H53 N4 O2 P2 Ru'
_chemical_formula_weight 977.03
_space_group_crystal_system monoclinic
_space_group_IT_number 15
_space_group_name_Hall '-C 2yc'
_space_group_name_H-M_alt 'C 1 2/c 1'
_atom_sites_solution_hydrogens mixed
_audit_creation_date 2022-03-01
_audit_creation_method
;
Olex2 1.2
(compiled 2018.05.29 svn.r3508 for OlexSys, GUI svn.r5506)
;
_audit_update_record
;
2022-03-23 deposited with the CCDC.	2026-05-05 downloaded from the CCDC.
;
_cell_angle_alpha 90
_cell_angle_beta 116.642(2)
_cell_angle_gamma 90
_cell_formula_units_Z 8
_cell_length_a 40.571(2)
_cell_length_b 11.2694(5)
_cell_length_c 24.0395(11)
_cell_measurement_reflns_used 9541
_cell_measurement_temperature 100(2)
_cell_measurement_theta_max 28.33
_cell_measurement_theta_min 2.36
_cell_volume 9824.1(8)
_computing_cell_refinement 'Bruker SAINT'
_computing_data_collection 'Bruker APEX2'
_computing_data_reduction 'Bruker SAINT'
_computing_molecular_graphics 'Olex2 (Dolomanov et al., 2009)'
_computing_publication_material 'Olex2 (Dolomanov et al., 2009)'
_computing_structure_refinement 'ShelXL (Sheldrick, 2015)'
_computing_structure_solution 'SHELXT 2014/4 (Sheldrick, 2014)'
_diffrn_ambient_temperature 100.15
_diffrn_measured_fraction_theta_full 0.999
_diffrn_measured_fraction_theta_max 0.999
_diffrn_measurement_device_type 'Bruker APEX-II CCD'
_diffrn_measurement_method '\f and \w scans'
_diffrn_radiation_type MoK\a
_diffrn_radiation_wavelength 0.71073
_diffrn_reflns_av_R_equivalents 0.0665
_diffrn_reflns_av_unetI/netI 0.0454
_diffrn_reflns_Laue_measured_fraction_full 0.999
_diffrn_reflns_Laue_measured_fraction_max 0.999
_diffrn_reflns_limit_h_max 47
_diffrn_reflns_limit_h_min -47
_diffrn_reflns_limit_k_max 13
_diffrn_reflns_limit_k_min -13
_diffrn_reflns_limit_l_max 28
_diffrn_reflns_limit_l_min -28
_diffrn_reflns_number 56524
_diffrn_reflns_point_group_measured_fraction_full 0.999
_diffrn_reflns_point_group_measured_fraction_max 0.999
_diffrn_reflns_theta_full 24.712
_diffrn_reflns_theta_max 24.712
_diffrn_reflns_theta_min 2.226
_exptl_absorpt_coefficient_mu 0.430
_exptl_absorpt_correction_T_max 0.7457
_exptl_absorpt_correction_T_min 0.6233
_exptl_absorpt_correction_type none
_exptl_crystal_colour red
_exptl_crystal_density_diffrn 1.321
_exptl_crystal_description block
_exptl_crystal_F_000 4056
_exptl_crystal_size_max 0.2
_exptl_crystal_size_mid 0.19
_exptl_crystal_size_min 0.18
_refine_diff_density_max 0.710
_refine_diff_density_min -0.542
_refine_diff_density_rms 0.089
_refine_ls_extinction_method none
_refine_ls_goodness_of_fit_ref 1.029
_refine_ls_hydrogen_treatment mixed
_refine_ls_matrix_type full
_refine_ls_number_parameters 593
_refine_ls_number_reflns 8373
_refine_ls_number_restraints 0
_refine_ls_restrained_S_all 1.029
_refine_ls_R_factor_all 0.0614
_refine_ls_R_factor_gt 0.0412
_refine_ls_shift/su_max 0.002
_refine_ls_shift/su_mean 0.000
_refine_ls_structure_factor_coef Fsqd
_refine_ls_weighting_details 'w=1/[\s^2^(Fo^2^)+(0.0405P)^2^+31.7943P] where P=(Fo^2^+2Fc^2^)/3'
_refine_ls_weighting_scheme calc
_refine_ls_wR_factor_gt 0.0940
_refine_ls_wR_factor_ref 0.1016
_reflns_Friedel_coverage 0.000
_reflns_number_gt 6554
_reflns_number_total 8373
_reflns_threshold_expression 'I > 2\s(I)'
_cod_data_source_file d6dt00770h2.cif
_cod_data_source_block 2
_cod_original_cell_volume 9824.2(8)
_cod_database_code 7720998
_shelx_shelxl_version_number 2018/3
_shelx_space_group_comment
;
The symmetry employed for this shelxl refinement is uniquely defined
by the following loop, which should always be used as a source of
symmetry information in preference to the above space-group names.
They are only intended as comments.
;
_shelx_estimated_absorpt_t_max 0.927
_shelx_estimated_absorpt_t_min 0.919
_exptl_absorpt_special_details SADABS
_olex2_refinement_description
;
1. Fixed Uiso
 At 1.2 times of:
  All C(H) groups, All C(H,H) groups
 At 1.5 times of:
  All C(H,H,H) groups
2. Others
 Fixed Sof: C13(0.5) C13A(0.5)
3.a Secondary CH2 refined with riding coordinates:
 C2S(H2SA,H2SB), C3S(H3SA,H3SB)
3.b Aromatic/amide H refined with riding coordinates:
 C1(H1), C2(H2), C3(H3), C6(H6), C7(H7), C10(H10), C18(H18), C19(H19),
 C20(H20), C21(H21), C22(H22), C24(H24), C25(H25), C26(H26), C27(H27), C28(H28),
  C30(H30), C31(H31), C32(H32), C33(H33), C34(H34), C36(H36), C37(H37),
 C38(H38), C39(H39), C40(H40), C42(H42), C43(H43), C44(H44), C45(H45), C46(H46),
  C48(H48), C49(H49), C50(H50), C51(H51), C52(H52)
3.c Idealised Me refined as rotating group:
 C14(H14A,H14B,H14C), C15(H15A,H15B,H15C), C1S(H1SA,H1SB,H1SC), C4S(H4SA,H4SB,
 H4SC)
;
_olex2_submission_special_instructions 'No special instructions were received'

loop_
_space_group_symop_operation_xyz
'x, y, z'
'-x, y, -z+1/2'
'x+1/2, y+1/2, z'
'-x+1/2, y+1/2, -z+1/2'
'-x, -y, -z'
'x, -y, z-1/2'
'-x+1/2, -y+1/2, -z'
'x+1/2, -y+1/2, z-1/2'

loop_
_atom_site_label
_atom_site_type_symbol
_atom_site_fract_x
_atom_site_fract_y
_atom_site_fract_z
_atom_site_U_iso_or_equiv
_atom_site_adp_type
_atom_site_occupancy
_atom_site_site_symmetry_order
_atom_site_calc_flag
_atom_site_refinement_flags_posn
_atom_site_refinement_flags_adp
_atom_site_refinement_flags_occupancy
_atom_site_disorder_assembly
_atom_site_disorder_group
P1 P 0.59810(2) 0.76304(7) 0.51904(4) 0.01670(19) Uani 1 1 d . . . . .
O1 O 0.54950(7) 1.00143(19) 0.56118(11) 0.0287(6) Uani 1 1 d . . . . .
N1 N 0.54955(7) 0.4870(2) 0.56169(13) 0.0234(7) Uani 1 1 d . . . . .
C1 C 0.53101(9) 0.3886(3) 0.53703(16) 0.0264(8) Uani 1 1 d . . . . .
H1 H 0.506143 0.395956 0.506280 0.032 Uiso 1 1 calc R . . . .
P2 P 0.56104(2) 0.76289(7) 0.67702(4) 0.01646(18) Uani 1 1 d . . . . .
N2 N 0.60370(7) 0.5803(2) 0.62854(12) 0.0171(6) Uani 1 1 d . . . . .
C2 C 0.54564(10) 0.2741(3) 0.55327(16) 0.0268(8) Uani 1 1 d . . . . .
H2 H 0.531094 0.206446 0.533683 0.032 Uiso 1 1 calc R . . . .
N3 N 0.63885(7) 0.7842(2) 0.67179(12) 0.0200(6) Uani 1 1 d . . . . .
C3 C 0.58094(10) 0.2618(3) 0.59748(16) 0.0277(8) Uani 1 1 d . . . . .
H3 H 0.591513 0.185172 0.609458 0.033 Uiso 1 1 calc R . . . .
N4 N 0.66041(8) 0.8784(2) 0.70007(13) 0.0262(7) Uani 1 1 d . . . . .
C4 C 0.60176(9) 0.3639(3) 0.62545(15) 0.0219(7) Uani 1 1 d . . . . .
C5 C 0.58491(9) 0.4759(3) 0.60521(15) 0.0191(7) Uani 1 1 d . . . . .
C6 C 0.63868(10) 0.3602(3) 0.67170(16) 0.0279(8) Uani 1 1 d . . . . .
H6 H 0.650751 0.286206 0.686124 0.033 Uiso 1 1 calc R . . . .
C7 C 0.65675(9) 0.4631(3) 0.69533(16) 0.0271(8) Uani 1 1 d . . . . .
H7 H 0.681433 0.461587 0.727248 0.033 Uiso 1 1 calc R . . . .
C8 C 0.63889(9) 0.5732(3) 0.67250(15) 0.0208(7) Uani 1 1 d . . . . .
C9 C 0.65766(9) 0.6832(3) 0.69600(15) 0.0215(7) Uani 1 1 d . . . . .
C10 C 0.69269(10) 0.7115(3) 0.74187(17) 0.0335(9) Uani 1 1 d . . . . .
H10 H 0.711881 0.658636 0.766892 0.040 Uiso 1 1 calc R . . . .
C11 C 0.69319(10) 0.8341(3) 0.74274(17) 0.0335(9) Uani 1 1 d . . . . .
C12 C 0.72288(12) 0.9181(4) 0.7858(2) 0.0549(13) Uani 1 1 d . . . . .
C13 C 0.7167(3) 1.0463(10) 0.7622(5) 0.065(3) Uiso 0.5 1 d . . P A 2
C14 C 0.71509(14) 0.9447(6) 0.8409(3) 0.106(3) Uani 1 1 d . . . . .
H14A H 0.732545 1.004616 0.867587 0.159 Uiso 1 1 calc GR . . . .
H14B H 0.717859 0.871928 0.864945 0.159 Uiso 1 1 calc GR . . . .
H14C H 0.689864 0.974775 0.825767 0.159 Uiso 1 1 calc GR . . . .
C15 C 0.76024(11) 0.8574(5) 0.8105(2) 0.0654(15) Uani 1 1 d . . . . .
H15A H 0.765020 0.833476 0.775625 0.098 Uiso 1 1 calc GR . . . .
H15B H 0.760304 0.787035 0.834563 0.098 Uiso 1 1 calc GR . . . .
H15C H 0.779497 0.912459 0.837413 0.098 Uiso 1 1 calc GR . . . .
C16 C 0.56344(9) 0.9094(3) 0.57802(15) 0.0192(7) Uani 1 1 d . . . . .
C17 C 0.63016(9) 0.6470(3) 0.52098(14) 0.0194(7) Uani 1 1 d . . . . .
C18 C 0.61857(9) 0.5288(3) 0.51270(15) 0.0222(8) Uani 1 1 d . . . . .
H18 H 0.593878 0.510410 0.504030 0.027 Uiso 1 1 calc R . . . .
C19 C 0.64241(10) 0.4388(3) 0.51692(15) 0.0269(8) Uani 1 1 d . . . . .
H19 H 0.634278 0.358654 0.511715 0.032 Uiso 1 1 calc R . . . .
C20 C 0.67827(10) 0.4649(3) 0.52877(17) 0.0330(9) Uani 1 1 d . . . . .
H20 H 0.694801 0.402909 0.531564 0.040 Uiso 1 1 calc R . . . .
C21 C 0.68991(10) 0.5812(3) 0.53649(18) 0.0361(9) Uani 1 1 d . . . . .
H21 H 0.714412 0.599176 0.543876 0.043 Uiso 1 1 calc R . . . .
C22 C 0.66632(9) 0.6717(3) 0.53360(16) 0.0273(8) Uani 1 1 d . . . . .
H22 H 0.674882 0.751409 0.540276 0.033 Uiso 1 1 calc R . . . .
C23 C 0.62033(9) 0.8993(3) 0.51011(15) 0.0198(7) Uani 1 1 d . . . . .
C24 C 0.63656(9) 0.9788(3) 0.55924(16) 0.0252(8) Uani 1 1 d . . . . .
H24 H 0.636187 0.963789 0.597839 0.030 Uiso 1 1 calc R . . . .
C25 C 0.65334(10) 1.0805(3) 0.55127(18) 0.0314(9) Uani 1 1 d . . . . .
H25 H 0.664259 1.135302 0.584649 0.038 Uiso 1 1 calc R . . . .
C26 C 0.65442(10) 1.1033(3) 0.49593(17) 0.0293(9) Uani 1 1 d . . . . .
H26 H 0.666032 1.173086 0.491198 0.035 Uiso 1 1 calc R . . . .
C27 C 0.63849(10) 1.0239(3) 0.44721(17) 0.0305(9) Uani 1 1 d . . . . .
H27 H 0.639296 1.038632 0.408940 0.037 Uiso 1 1 calc R . . . .
C28 C 0.62139(9) 0.9230(3) 0.45430(16) 0.0266(8) Uani 1 1 d . . . . .
H28 H 0.610216 0.869178 0.420533 0.032 Uiso 1 1 calc R . . . .
C29 C 0.55936(9) 0.7499(3) 0.44092(14) 0.0183(7) Uani 1 1 d . . . . .
C30 C 0.55813(9) 0.6691(3) 0.39631(15) 0.0220(8) Uani 1 1 d . . . . .
H30 H 0.578228 0.616595 0.405573 0.026 Uiso 1 1 calc R . . . .
C31 C 0.52778(10) 0.6649(3) 0.33845(15) 0.0266(8) Uani 1 1 d . . . . .
H31 H 0.527007 0.608081 0.308683 0.032 Uiso 1 1 calc R . . . .
C32 C 0.49859(9) 0.7422(3) 0.32350(15) 0.0250(8) Uani 1 1 d . . . . .
H32 H 0.477940 0.739267 0.283596 0.030 Uiso 1 1 calc R . . . .
C33 C 0.49977(9) 0.8237(3) 0.36711(16) 0.0271(8) Uani 1 1 d . . . . .
H33 H 0.479900 0.877662 0.357023 0.033 Uiso 1 1 calc R . . . .
C34 C 0.52969(9) 0.8277(3) 0.42553(15) 0.0241(8) Uani 1 1 d . . . . .
H34 H 0.530047 0.883599 0.455356 0.029 Uiso 1 1 calc R . . . .
C35 C 0.56878(9) 0.9010(3) 0.72187(14) 0.0185(7) Uani 1 1 d . . . . .
C36 C 0.54999(9) 0.9209(3) 0.75749(15) 0.0232(8) Uani 1 1 d . . . . .
H36 H 0.533043 0.863466 0.758194 0.028 Uiso 1 1 calc R . . . .
C37 C 0.55607(10) 1.0247(3) 0.79191(15) 0.0262(8) Uani 1 1 d . . . . .
H37 H 0.543352 1.038092 0.816265 0.031 Uiso 1 1 calc R . . . .
C38 C 0.58056(10) 1.1083(3) 0.79070(15) 0.0266(8) Uani 1 1 d . . . . .
H38 H 0.584422 1.179729 0.813822 0.032 Uiso 1 1 calc R . . . .
C39 C 0.59944(10) 1.0889(3) 0.75616(15) 0.0255(8) Uani 1 1 d . . . . .
H39 H 0.616443 1.146442 0.755803 0.031 Uiso 1 1 calc R . . . .
C40 C 0.59364(9) 0.9849(3) 0.72173(15) 0.0218(8) Uani 1 1 d . . . . .
H40 H 0.606796 0.971532 0.698090 0.026 Uiso 1 1 calc R . . . .
C41 C 0.51115(9) 0.7449(3) 0.64911(15) 0.0190(7) Uani 1 1 d . . . . .
C42 C 0.49484(9) 0.6636(3) 0.67196(16) 0.0224(8) Uani 1 1 d . . . . .
H42 H 0.509762 0.608951 0.703192 0.027 Uiso 1 1 calc R . . . .
C43 C 0.45675(9) 0.6612(3) 0.64965(16) 0.0259(8) Uani 1 1 d . . . . .
H43 H 0.445794 0.604364 0.665440 0.031 Uiso 1 1 calc R . . . .
C44 C 0.43488(9) 0.7405(3) 0.60486(16) 0.0264(8) Uani 1 1 d . . . . .
H44 H 0.408870 0.738626 0.589752 0.032 Uiso 1 1 calc R . . . .
C45 C 0.45079(10) 0.8227(3) 0.58193(17) 0.0313(9) Uani 1 1 d . . . . .
H45 H 0.435762 0.878592 0.551529 0.038 Uiso 1 1 calc R . . . .
C46 C 0.48862(9) 0.8241(3) 0.60312(16) 0.0280(8) Uani 1 1 d . . . . .
H46 H 0.499358 0.879490 0.586215 0.034 Uiso 1 1 calc R . . . .
C47 C 0.58312(9) 0.6522(3) 0.73827(15) 0.0209(7) Uani 1 1 d . . . . .
C48 C 0.57395(10) 0.5324(3) 0.72661(17) 0.0266(8) Uani 1 1 d . . . . .
H48 H 0.554632 0.508597 0.687739 0.032 Uiso 1 1 calc R . . . .
C49 C 0.59305(11) 0.4477(3) 0.77182(19) 0.0354(10) Uani 1 1 d . . . . .
H49 H 0.586504 0.366296 0.763906 0.042 Uiso 1 1 calc R . . . .
C50 C 0.62131(11) 0.4812(4) 0.8278(2) 0.0425(11) Uani 1 1 d . . . . .
H50 H 0.634040 0.423059 0.858581 0.051 Uiso 1 1 calc R . . . .
C51 C 0.63130(10) 0.5988(4) 0.83946(18) 0.0384(10) Uani 1 1 d . . . . .
H51 H 0.651108 0.621537 0.878007 0.046 Uiso 1 1 calc R . . . .
C52 C 0.61226(9) 0.6841(3) 0.79461(16) 0.0272(8) Uani 1 1 d . . . . .
H52 H 0.619296 0.765057 0.802656 0.033 Uiso 1 1 calc R . . . .
Ru1 Ru 0.58252(2) 0.76222(2) 0.60161(2) 0.01466(9) Uani 1 1 d . . . . .
H H 0.5447(10) 0.725(3) 0.5578(17) 0.042(11) Uiso 1 1 d . . . . .
C13A C 0.7276(3) 1.0183(9) 0.7407(5) 0.052(2) Uiso 0.5 1 d . . P A 2
C1S C 0.69758(15) 0.7854(5) 0.4158(3) 0.0692(15) Uani 1 1 d . . . . .
H1SA H 0.677827 0.748523 0.422692 0.104 Uiso 1 1 calc GR . . . .
H1SB H 0.687565 0.852259 0.387038 0.104 Uiso 1 1 calc GR . . . .
H1SC H 0.716943 0.813897 0.455577 0.104 Uiso 1 1 calc GR . . . .
C2S C 0.71348(17) 0.6958(6) 0.3886(3) 0.0804(17) Uani 1 1 d . . . . .
H2SA H 0.695192 0.675174 0.345759 0.097 Uiso 1 1 calc R . . . .
H2SB H 0.735667 0.728547 0.386942 0.097 Uiso 1 1 calc R . . . .
O3S O 0.72309(9) 0.5917(3) 0.42769(16) 0.0701(10) Uani 1 1 d . . . . .
C3S C 0.73848(18) 0.4980(7) 0.4071(3) 0.094(2) Uani 1 1 d . . . . .
H3SA H 0.761708 0.524792 0.407025 0.113 Uiso 1 1 calc R . . . .
H3SB H 0.721068 0.474711 0.364122 0.113 Uiso 1 1 calc R . . . .
C4S C 0.74610(17) 0.3921(6) 0.4508(3) 0.096(2) Uani 1 1 d . . . . .
H4SA H 0.762527 0.416627 0.493482 0.145 Uiso 1 1 calc GR . . . .
H4SB H 0.757838 0.328672 0.438150 0.145 Uiso 1 1 calc GR . . . .
H4SC H 0.722815 0.363156 0.448779 0.145 Uiso 1 1 calc GR . . . .

loop_
_atom_site_aniso_label
_atom_site_aniso_U_11
_atom_site_aniso_U_22
_atom_site_aniso_U_33
_atom_site_aniso_U_23
_atom_site_aniso_U_13
_atom_site_aniso_U_12
P1 0.0181(4) 0.0144(4) 0.0171(4) -0.0002(3) 0.0074(4) -0.0002(3)
O1 0.0421(16) 0.0136(13) 0.0335(15) 0.0010(10) 0.0196(13) 0.0033(11)
N1 0.0218(16) 0.0142(14) 0.0285(17) 0.0001(12) 0.0062(14) -0.0018(12)
C1 0.0198(18) 0.0199(18) 0.032(2) -0.0020(15) 0.0048(16) -0.0025(15)
P2 0.0175(4) 0.0137(4) 0.0186(4) 0.0004(3) 0.0084(4) -0.0007(3)
N2 0.0151(14) 0.0169(14) 0.0163(14) 0.0002(11) 0.0044(12) -0.0002(11)
C2 0.031(2) 0.0153(17) 0.032(2) -0.0023(15) 0.0130(17) -0.0059(15)
N3 0.0174(14) 0.0196(15) 0.0227(15) -0.0040(12) 0.0087(12) -0.0069(12)
C3 0.036(2) 0.0146(16) 0.034(2) 0.0029(15) 0.0165(17) 0.0037(16)
N4 0.0241(16) 0.0257(16) 0.0279(17) -0.0070(13) 0.0109(14) -0.0113(13)
C4 0.0240(19) 0.0206(18) 0.0225(19) 0.0013(14) 0.0118(16) 0.0024(15)
C5 0.0244(18) 0.0163(16) 0.0187(18) 0.0013(14) 0.0116(15) 0.0008(15)
C6 0.030(2) 0.0212(19) 0.031(2) 0.0064(15) 0.0129(18) 0.0076(16)
C7 0.0181(18) 0.031(2) 0.026(2) 0.0040(16) 0.0040(16) 0.0034(16)
C8 0.0200(18) 0.0223(18) 0.0214(19) -0.0008(14) 0.0105(16) 0.0012(14)
C9 0.0163(17) 0.0261(19) 0.0221(19) 0.0000(14) 0.0085(15) -0.0015(15)
C10 0.0194(19) 0.037(2) 0.034(2) 0.0025(17) 0.0029(17) -0.0034(16)
C11 0.026(2) 0.037(2) 0.032(2) -0.0046(17) 0.0075(18) -0.0126(17)
C12 0.033(2) 0.047(3) 0.060(3) -0.010(2) -0.001(2) -0.017(2)
C14 0.037(3) 0.132(6) 0.124(5) -0.105(5) 0.014(3) -0.016(3)
C15 0.025(2) 0.101(4) 0.061(3) -0.037(3) 0.011(2) -0.024(3)
C16 0.0212(18) 0.0161(18) 0.0217(18) -0.0061(14) 0.0109(15) -0.0060(15)
C17 0.0205(18) 0.0235(18) 0.0120(17) 0.0013(13) 0.0053(14) 0.0027(14)
C18 0.0219(18) 0.0234(18) 0.0184(18) -0.0010(14) 0.0065(15) 0.0006(15)
C19 0.035(2) 0.0194(18) 0.0224(19) -0.0010(14) 0.0093(17) 0.0052(16)
C20 0.031(2) 0.033(2) 0.030(2) 0.0045(17) 0.0097(18) 0.0166(18)
C21 0.023(2) 0.041(2) 0.040(2) 0.0081(18) 0.0103(18) 0.0079(18)
C22 0.0243(19) 0.0266(19) 0.027(2) 0.0025(15) 0.0075(16) 0.0009(16)
C23 0.0165(17) 0.0158(17) 0.028(2) 0.0023(14) 0.0107(15) 0.0008(14)
C24 0.028(2) 0.0227(18) 0.029(2) -0.0017(15) 0.0166(17) -0.0061(16)
C25 0.035(2) 0.0241(19) 0.037(2) -0.0069(16) 0.0182(19) -0.0089(17)
C26 0.027(2) 0.0217(19) 0.043(2) 0.0081(16) 0.0200(19) -0.0019(15)
C27 0.031(2) 0.035(2) 0.030(2) 0.0112(17) 0.0171(18) 0.0016(17)
C28 0.028(2) 0.0266(19) 0.025(2) 0.0014(15) 0.0118(17) -0.0024(16)
C29 0.0190(16) 0.0173(17) 0.0176(17) 0.0030(13) 0.0073(14) -0.0003(14)
C30 0.0257(19) 0.0193(17) 0.0187(18) -0.0001(14) 0.0079(16) 0.0028(15)
C31 0.038(2) 0.0203(18) 0.0186(19) -0.0025(14) 0.0098(17) -0.0003(16)
C32 0.0257(18) 0.0271(19) 0.0177(18) 0.0038(15) 0.0058(15) -0.0006(16)
C33 0.0240(19) 0.029(2) 0.025(2) 0.0077(16) 0.0084(16) 0.0066(16)
C34 0.0271(19) 0.0235(18) 0.0210(19) -0.0025(14) 0.0101(16) 0.0018(15)
C35 0.0204(18) 0.0169(16) 0.0147(17) 0.0015(13) 0.0048(14) 0.0028(14)
C36 0.0280(19) 0.0208(18) 0.0222(19) 0.0036(14) 0.0125(16) 0.0024(15)
C37 0.037(2) 0.0241(19) 0.0187(19) 0.0015(14) 0.0135(17) 0.0093(17)
C38 0.039(2) 0.0198(18) 0.0151(18) -0.0023(14) 0.0068(17) 0.0031(16)
C39 0.030(2) 0.0204(18) 0.0227(19) -0.0025(14) 0.0095(16) -0.0051(15)
C40 0.0230(19) 0.0212(18) 0.0207(19) -0.0021(14) 0.0093(15) -0.0016(15)
C41 0.0186(16) 0.0186(17) 0.0207(17) -0.0032(14) 0.0096(14) -0.0011(14)
C42 0.0222(19) 0.0197(18) 0.026(2) 0.0012(14) 0.0117(16) 0.0014(14)
C43 0.027(2) 0.0212(18) 0.034(2) -0.0035(15) 0.0173(17) -0.0049(15)
C44 0.0185(17) 0.033(2) 0.0259(19) -0.0062(16) 0.0087(15) -0.0016(16)
C45 0.025(2) 0.037(2) 0.030(2) 0.0077(17) 0.0109(17) 0.0068(17)
C46 0.025(2) 0.031(2) 0.030(2) 0.0074(16) 0.0138(17) 0.0016(16)
C47 0.0211(18) 0.0230(18) 0.0253(19) 0.0062(14) 0.0164(16) 0.0043(14)
C48 0.027(2) 0.0241(19) 0.037(2) 0.0061(16) 0.0219(18) 0.0043(16)
C49 0.040(2) 0.027(2) 0.054(3) 0.0202(19) 0.035(2) 0.0129(18)
C50 0.040(2) 0.048(3) 0.048(3) 0.030(2) 0.028(2) 0.023(2)
C51 0.027(2) 0.056(3) 0.030(2) 0.0144(19) 0.0106(18) 0.0132(19)
C52 0.0240(19) 0.031(2) 0.028(2) 0.0041(16) 0.0132(17) 0.0046(16)
Ru1 0.01634(14) 0.01124(14) 0.01589(14) -0.00110(11) 0.00675(11) -0.00183(11)
C1S 0.076(4) 0.065(3) 0.075(4) 0.012(3) 0.040(3) -0.008(3)
C2S 0.080(4) 0.097(5) 0.077(4) 0.021(4) 0.047(4) 0.000(4)
O3S 0.061(2) 0.089(3) 0.068(2) -0.019(2) 0.035(2) -0.005(2)
C3S 0.077(4) 0.129(6) 0.096(5) -0.041(5) 0.055(4) -0.012(4)
C4S 0.068(4) 0.095(5) 0.133(6) -0.026(5) 0.051(4) 0.012(4)

loop_
_atom_type_symbol
_atom_type_description
_atom_type_scat_dispersion_real
_atom_type_scat_dispersion_imag
_atom_type_scat_source
C C 0.0033 0.0016 'International Tables Vol C Tables 4.2.6.8 and 6.1.1.4'
H H 0.0000 0.0000 'International Tables Vol C Tables 4.2.6.8 and 6.1.1.4'
N N 0.0061 0.0033 'International Tables Vol C Tables 4.2.6.8 and 6.1.1.4'
O O 0.0106 0.0060 'International Tables Vol C Tables 4.2.6.8 and 6.1.1.4'
P P 0.1023 0.0942 'International Tables Vol C Tables 4.2.6.8 and 6.1.1.4'
Ru Ru -1.2594 0.8363 'International Tables Vol C Tables 4.2.6.8 and 6.1.1.4'

loop_
_geom_angle_atom_site_label_1
_geom_angle_atom_site_label_2
_geom_angle_atom_site_label_3
_geom_angle
_geom_angle_site_symmetry_1
_geom_angle_site_symmetry_3
_geom_angle_publ_flag
C17 P1 C23 102.66(15) . . ?
C17 P1 C29 103.94(14) . . ?
C17 P1 Ru1 115.80(10) . . ?
C23 P1 Ru1 115.81(11) . . ?
C29 P1 C23 100.79(14) . . ?
C29 P1 Ru1 115.77(11) . . ?
C1 N1 C5 117.6(3) . . ?
N1 C1 H1 117.9 . . ?
N1 C1 C2 124.3(3) . . ?
C2 C1 H1 117.9 . . ?
C35 P2 Ru1 115.63(11) . . ?
C41 P2 C35 100.26(14) . . ?
C41 P2 Ru1 116.72(11) . . ?
C47 P2 C35 102.25(15) . . ?
C47 P2 C41 106.31(15) . . ?
C47 P2 Ru1 113.83(11) . . ?
C5 N2 Ru1 127.1(2) . . ?
C8 N2 C5 117.9(3) . . ?
C8 N2 Ru1 115.0(2) . . ?
C1 C2 H2 120.7 . . ?
C3 C2 C1 118.7(3) . . ?
C3 C2 H2 120.7 . . ?
N4 N3 C9 109.5(3) . . ?
N4 N3 Ru1 134.7(2) . . ?
C9 N3 Ru1 115.8(2) . . ?
C2 C3 H3 120.4 . . ?
C2 C3 C4 119.2(3) . . ?
C4 C3 H3 120.4 . . ?
N3 N4 C11 106.6(3) . . ?
C3 C4 C5 118.1(3) . . ?
C3 C4 C6 123.4(3) . . ?
C6 C4 C5 118.4(3) . . ?
N1 C5 N2 116.0(3) . . ?
N1 C5 C4 122.1(3) . . ?
N2 C5 C4 121.9(3) . . ?
C4 C6 H6 120.3 . . ?
C7 C6 C4 119.3(3) . . ?
C7 C6 H6 120.3 . . ?
C6 C7 H7 120.0 . . ?
C6 C7 C8 120.1(3) . . ?
C8 C7 H7 120.0 . . ?
N2 C8 C7 122.3(3) . . ?
N2 C8 C9 116.6(3) . . ?
C7 C8 C9 121.0(3) . . ?
N3 C9 C8 117.6(3) . . ?
N3 C9 C10 109.1(3) . . ?
C10 C9 C8 133.3(3) . . ?
C9 C10 H10 127.9 . . ?
C11 C10 C9 104.1(3) . . ?
C11 C10 H10 127.9 . . ?
N4 C11 C10 110.7(3) . . ?
N4 C11 C12 119.6(3) . . ?
C10 C11 C12 129.5(4) . . ?
C11 C12 C13 112.9(5) . . ?
C11 C12 C14 107.8(4) . . ?
C11 C12 C15 109.5(4) . . ?
C11 C12 C13A 105.8(5) . . ?
C13 C12 C13A 31.9(5) . . ?
C14 C12 C13 94.2(6) . . ?
C14 C12 C13A 124.9(6) . . ?
C15 C12 C13 122.6(6) . . ?
C15 C12 C14 107.9(4) . . ?
C15 C12 C13A 100.3(5) . . ?
C13A C13 C12 80.6(11) . . ?
C12 C14 H14A 109.5 . . ?
C12 C14 H14B 109.5 . . ?
C12 C14 H14C 109.5 . . ?
H14A C14 H14B 109.5 . . ?
H14A C14 H14C 109.5 . . ?
H14B C14 H14C 109.5 . . ?
C12 C15 H15A 109.5 . . ?
C12 C15 H15B 109.5 . . ?
C12 C15 H15C 109.5 . . ?
H15A C15 H15B 109.5 . . ?
H15A C15 H15C 109.5 . . ?
H15B C15 H15C 109.5 . . ?
O1 C16 Ru1 176.6(3) . . ?
C18 C17 P1 119.2(2) . . ?
C22 C17 P1 122.1(3) . . ?
C22 C17 C18 118.6(3) . . ?
C17 C18 H18 119.6 . . ?
C19 C18 C17 120.8(3) . . ?
C19 C18 H18 119.6 . . ?
C18 C19 H19 120.0 . . ?
C18 C19 C20 119.9(3) . . ?
C20 C19 H19 120.0 . . ?
C19 C20 H20 120.1 . . ?
C21 C20 C19 119.8(3) . . ?
C21 C20 H20 120.1 . . ?
C20 C21 H21 119.7 . . ?
C20 C21 C22 120.6(4) . . ?
C22 C21 H21 119.7 . . ?
C17 C22 H22 119.9 . . ?
C21 C22 C17 120.3(3) . . ?
C21 C22 H22 119.9 . . ?
C24 C23 P1 120.6(3) . . ?
C28 C23 P1 120.2(3) . . ?
C28 C23 C24 119.3(3) . . ?
C23 C24 H24 120.4 . . ?
C25 C24 C23 119.3(3) . . ?
C25 C24 H24 120.4 . . ?
C24 C25 H25 119.4 . . ?
C26 C25 C24 121.2(3) . . ?
C26 C25 H25 119.4 . . ?
C25 C26 H26 120.2 . . ?
C25 C26 C27 119.6(3) . . ?
C27 C26 H26 120.2 . . ?
C26 C27 H27 120.1 . . ?
C28 C27 C26 119.9(3) . . ?
C28 C27 H27 120.1 . . ?
C23 C28 H28 119.6 . . ?
C27 C28 C23 120.8(3) . . ?
C27 C28 H28 119.6 . . ?
C30 C29 P1 124.1(2) . . ?
C30 C29 C34 118.5(3) . . ?
C34 C29 P1 117.4(2) . . ?
C29 C30 H30 119.8 . . ?
C31 C30 C29 120.4(3) . . ?
C31 C30 H30 119.8 . . ?
C30 C31 H31 119.6 . . ?
C32 C31 C30 120.8(3) . . ?
C32 C31 H31 119.6 . . ?
C31 C32 H32 120.4 . . ?
C33 C32 C31 119.3(3) . . ?
C33 C32 H32 120.4 . . ?
C32 C33 H33 119.7 . . ?
C32 C33 C34 120.5(3) . . ?
C34 C33 H33 119.7 . . ?
C29 C34 H34 119.8 . . ?
C33 C34 C29 120.5(3) . . ?
C33 C34 H34 119.8 . . ?
C36 C35 P2 119.9(2) . . ?
C40 C35 P2 120.7(2) . . ?
C40 C35 C36 119.4(3) . . ?
C35 C36 H36 120.0 . . ?
C37 C36 C35 120.0(3) . . ?
C37 C36 H36 120.0 . . ?
C36 C37 H37 120.0 . . ?
C38 C37 C36 120.0(3) . . ?
C38 C37 H37 120.0 . . ?
C37 C38 H38 119.8 . . ?
C39 C38 C37 120.3(3) . . ?
C39 C38 H38 119.8 . . ?
C38 C39 H39 119.9 . . ?
C38 C39 C40 120.1(3) . . ?
C40 C39 H39 119.9 . . ?
C35 C40 C39 120.2(3) . . ?
C35 C40 H40 119.9 . . ?
C39 C40 H40 119.9 . . ?
C42 C41 P2 125.1(3) . . ?
C42 C41 C46 118.6(3) . . ?
C46 C41 P2 116.2(2) . . ?
C41 C42 H42 119.7 . . ?
C41 C42 C43 120.6(3) . . ?
C43 C42 H42 119.7 . . ?
C42 C43 H43 119.9 . . ?
C44 C43 C42 120.3(3) . . ?
C44 C43 H43 119.9 . . ?
C43 C44 H44 120.1 . . ?
C43 C44 C45 119.8(3) . . ?
C45 C44 H44 120.1 . . ?
C44 C45 H45 119.9 . . ?
C44 C45 C46 120.1(3) . . ?
C46 C45 H45 119.9 . . ?
C41 C46 H46 119.7 . . ?
C45 C46 C41 120.6(3) . . ?
C45 C46 H46 119.7 . . ?
C48 C47 P2 120.5(3) . . ?
C52 C47 P2 120.3(3) . . ?
C52 C47 C48 118.7(3) . . ?
C47 C48 H48 119.9 . . ?
C49 C48 C47 120.1(4) . . ?
C49 C48 H48 119.9 . . ?
C48 C49 H49 119.9 . . ?
C50 C49 C48 120.3(4) . . ?
C50 C49 H49 119.9 . . ?
C49 C50 H50 119.8 . . ?
C49 C50 C51 120.4(4) . . ?
C51 C50 H50 119.8 . . ?
C50 C51 H51 120.1 . . ?
C50 C51 C52 119.7(4) . . ?
C52 C51 H51 120.1 . . ?
C47 C52 C51 120.8(4) . . ?
C47 C52 H52 119.6 . . ?
C51 C52 H52 119.6 . . ?
P1 Ru1 H 89.2(14) . . ?
P2 Ru1 P1 174.50(3) . . ?
P2 Ru1 H 85.6(14) . . ?
N2 Ru1 P1 91.99(7) . . ?
N2 Ru1 P2 90.40(7) . . ?
N2 Ru1 H 95.1(14) . . ?
N3 Ru1 P1 93.92(7) . . ?
N3 Ru1 P2 91.47(7) . . ?
N3 Ru1 N2 75.00(10) . . ?
N3 Ru1 H 169.7(14) . . ?
C16 Ru1 P1 88.32(10) . . ?
C16 Ru1 P2 89.11(10) . . ?
C16 Ru1 N2 177.91(12) . . ?
C16 Ru1 N3 107.05(12) . . ?
C16 Ru1 H 82.8(14) . . ?
C13 C13A C12 67.5(10) . . ?
H1SA C1S H1SB 109.5 . . ?
H1SA C1S H1SC 109.5 . . ?
H1SB C1S H1SC 109.5 . . ?
C2S C1S H1SA 109.5 . . ?
C2S C1S H1SB 109.5 . . ?
C2S C1S H1SC 109.5 . . ?
C1S C2S H2SA 110.1 . . ?
C1S C2S H2SB 110.1 . . ?
H2SA C2S H2SB 108.4 . . ?
O3S C2S C1S 107.9(4) . . ?
O3S C2S H2SA 110.1 . . ?
O3S C2S H2SB 110.1 . . ?
C3S O3S C2S 114.1(5) . . ?
O3S C3S H3SA 109.9 . . ?
O3S C3S H3SB 109.9 . . ?
O3S C3S C4S 109.0(5) . . ?
H3SA C3S H3SB 108.3 . . ?
C4S C3S H3SA 109.9 . . ?
C4S C3S H3SB 109.9 . . ?
C3S C4S H4SA 109.5 . . ?
C3S C4S H4SB 109.5 . . ?
C3S C4S H4SC 109.5 . . ?
H4SA C4S H4SB 109.5 . . ?
H4SA C4S H4SC 109.5 . . ?
H4SB C4S H4SC 109.5 . . ?

loop_
_geom_bond_atom_site_label_1
_geom_bond_atom_site_label_2
_geom_bond_distance
_geom_bond_site_symmetry_2
_geom_bond_publ_flag
P1 C17 1.830(3) . ?
P1 C23 1.842(3) . ?
P1 C29 1.836(3) . ?
P1 Ru1 2.3376(9) . ?
O1 C16 1.163(4) . ?
N1 C1 1.322(4) . ?
N1 C5 1.350(4) . ?
C1 H1 0.9500 . ?
C1 C2 1.400(5) . ?
P2 C35 1.839(3) . ?
P2 C41 1.836(3) . ?
P2 C47 1.828(3) . ?
P2 Ru1 2.3370(9) . ?
N2 C5 1.376(4) . ?
N2 C8 1.345(4) . ?
N2 Ru1 2.205(3) . ?
C2 H2 0.9500 . ?
C2 C3 1.355(5) . ?
N3 N4 1.349(4) . ?
N3 C9 1.349(4) . ?
N3 Ru1 2.162(3) . ?
C3 H3 0.9500 . ?
C3 C4 1.407(5) . ?
N4 C11 1.359(5) . ?
C4 C5 1.414(4) . ?
C4 C6 1.410(5) . ?
C6 H6 0.9500 . ?
C6 C7 1.354(5) . ?
C7 H7 0.9500 . ?
C7 C8 1.417(5) . ?
C8 C9 1.431(5) . ?
C9 C10 1.390(5) . ?
C10 H10 0.9500 . ?
C10 C11 1.382(5) . ?
C11 C12 1.516(5) . ?
C12 C13 1.532(12) . ?
C12 C14 1.525(7) . ?
C12 C15 1.520(6) . ?
C12 C13A 1.635(11) . ?
C13 C13A 0.876(12) . ?
C14 H14A 0.9800 . ?
C14 H14B 0.9800 . ?
C14 H14C 0.9800 . ?
C15 H15A 0.9800 . ?
C15 H15B 0.9800 . ?
C15 H15C 0.9800 . ?
C16 Ru1 1.811(3) . ?
C17 C18 1.397(5) . ?
C17 C22 1.387(5) . ?
C18 H18 0.9500 . ?
C18 C19 1.374(5) . ?
C19 H19 0.9500 . ?
C19 C20 1.383(5) . ?
C20 H20 0.9500 . ?
C20 C21 1.377(5) . ?
C21 H21 0.9500 . ?
C21 C22 1.380(5) . ?
C22 H22 0.9500 . ?
C23 C24 1.391(5) . ?
C23 C28 1.387(5) . ?
C24 H24 0.9500 . ?
C24 C25 1.389(5) . ?
C25 H25 0.9500 . ?
C25 C26 1.374(5) . ?
C26 H26 0.9500 . ?
C26 C27 1.382(5) . ?
C27 H27 0.9500 . ?
C27 C28 1.381(5) . ?
C28 H28 0.9500 . ?
C29 C30 1.390(4) . ?
C29 C34 1.398(4) . ?
C30 H30 0.9500 . ?
C30 C31 1.385(5) . ?
C31 H31 0.9500 . ?
C31 C32 1.382(5) . ?
C32 H32 0.9500 . ?
C32 C33 1.379(5) . ?
C33 H33 0.9500 . ?
C33 C34 1.385(5) . ?
C34 H34 0.9500 . ?
C35 C36 1.397(5) . ?
C35 C40 1.384(5) . ?
C36 H36 0.9500 . ?
C36 C37 1.390(5) . ?
C37 H37 0.9500 . ?
C37 C38 1.379(5) . ?
C38 H38 0.9500 . ?
C38 C39 1.376(5) . ?
C39 H39 0.9500 . ?
C39 C40 1.392(4) . ?
C40 H40 0.9500 . ?
C41 C42 1.380(4) . ?
C41 C46 1.396(5) . ?
C42 H42 0.9500 . ?
C42 C43 1.390(5) . ?
C43 H43 0.9500 . ?
C43 C44 1.374(5) . ?
C44 H44 0.9500 . ?
C44 C45 1.378(5) . ?
C45 H45 0.9500 . ?
C45 C46 1.384(5) . ?
C46 H46 0.9500 . ?
C47 C48 1.395(5) . ?
C47 C52 1.387(5) . ?
C48 H48 0.9500 . ?
C48 C49 1.392(5) . ?
C49 H49 0.9500 . ?
C49 C50 1.372(6) . ?
C50 H50 0.9500 . ?
C50 C51 1.377(6) . ?
C51 H51 0.9500 . ?
C51 C52 1.392(5) . ?
C52 H52 0.9500 . ?
Ru1 H 1.48(4) . ?
C1S H1SA 0.9800 . ?
C1S H1SB 0.9800 . ?
C1S H1SC 0.9800 . ?
C1S C2S 1.497(8) . ?
C2S H2SA 0.9900 . ?
C2S H2SB 0.9900 . ?
C2S O3S 1.443(6) . ?
O3S C3S 1.424(7) . ?
C3S H3SA 0.9900 . ?
C3S H3SB 0.9900 . ?
C3S C4S 1.527(9) . ?
C4S H4SA 0.9800 . ?
C4S H4SB 0.9800 . ?
C4S H4SC 0.9800 . ?
